data_1571572
loop_
_publ_author_name
'Liu, Yu'
'Coles, Nathan T.'
'Cajiao, Nathalia'
'Taylor, Laurence J.'
'Davies, E. Stephen'
'Barbour, Alistair'
'Morgan, Patrick J.'
'Butler, Kevin'
'Pointer-Gleadhill, Ben'
'Argent, Stephen P.'
'McMaster, Jonathan'
'Neidig, Michael L.'
'Robinson, David'
'Kays, Deborah L.'

_publ_section_title
;
 Mechanistic investigations of the Fe(ii) mediated synthesis of
 squaraines.
;
_journal_issue 25
_journal_name_full 'Chemical science'
_journal_page_first 9599
_journal_page_last 9611
_journal_paper_doi 10.1039/d4sc01286k
_journal_volume 15
_journal_year 2024
_chemical_formula_moiety 'C53 H50 Fe O5'
_chemical_formula_sum 'C53 H50 Fe O5'
_chemical_formula_weight 822.78
_space_group_crystal_system triclinic
_space_group_IT_number 2
_space_group_name_Hall '-P 1'
_space_group_name_H-M_alt 'P -1'
_atom_sites_solution_hydrogens geom
_atom_sites_solution_primary dual
_atom_sites_solution_secondary difmap
_audit_creation_date 2023-03-30
_audit_creation_method
;
Olex2 1.5
(compiled 2023.03.06 svn.rbb2c1857 for OlexSys, GUI svn.r6748)
;
_audit_update_record
;
2024-02-21 deposited with the CCDC.	2024-05-07 downloaded from the CCDC.
;
_cell_angle_alpha 86.062(3)
_cell_angle_beta 76.881(3)
_cell_angle_gamma 79.062(3)
_cell_formula_units_Z 2
_cell_length_a 12.3798(4)
_cell_length_b 12.6107(4)
_cell_length_c 14.6241(5)
_cell_measurement_reflns_used 14427
_cell_measurement_temperature 120(2)
_cell_measurement_theta_max 72.6240
_cell_measurement_theta_min 3.7050
_cell_volume 2182.32(13)
_computing_cell_refinement 'CrysAlisPro 1.171.42.54a (Rigaku OD, 2022)'
_computing_data_collection 'CrysAlisPro 1.171.42.54a (Rigaku OD, 2022)'
_computing_data_reduction 'CrysAlisPro 1.171.42.54a (Rigaku OD, 2022)'
_computing_molecular_graphics 'Olex2 1.5 (Dolomanov et al., 2009)'
_computing_publication_material 'Olex2 1.5 (Dolomanov et al., 2009)'
_computing_structure_refinement 'SHELXL 2018/3 (Sheldrick, 2015)'
_computing_structure_solution 'SHELXT 2018/2 (Sheldrick, 2018)'
_diffrn_ambient_environment N2
_diffrn_ambient_temperature 120(2)
_diffrn_crystal_treatment 'flash frozen in gaseous N2'
_diffrn_detector 'CCD area detector'
_diffrn_detector_area_resol_mean 4.2207
_diffrn_detector_type 'Agilent Diffraction Titan S2 detector'
_diffrn_measured_fraction_theta_full 0.999
_diffrn_measured_fraction_theta_max 0.986
_diffrn_measurement_details
;
List of Runs (angles in degrees, time in seconds):

  # Type    Start    End  Width  t~exp~   \w     \q     \k     \f   Frames
#--------------------------------------------------------------------------
  1  \w   -105.00 -20.00   1.00    1.50    --  -43.06 -44.00 128.81   85
  2  \w      0.00  32.00   1.00    1.50    --  -43.06  19.00 -30.00   32
  3  \w    -20.00  28.00   1.00    1.50    --  -43.06  38.00-180.00   48
  4  \w    -16.00  28.00   1.00    1.50    --  -43.06  38.00  60.00   44
  5  \w   -113.00 -23.00   1.00    1.50    --  -43.06 -38.00-120.00   90
  6  \w     83.00 113.00   1.00    1.50    --   43.06  70.00-162.11   30
  7  \w     17.00  44.00   1.00    1.50    --   43.06  65.00 -83.73   27
  8  \w     15.00  65.00   1.00    1.50    --   43.06  70.00-162.11   50
  9  \w     13.00  41.00   1.00    1.50    --   43.06  76.00  78.17   28
 10  \w     28.00  96.00   1.00    1.50    --   43.06-125.00  90.00   68
 11  \w     17.00  45.00   1.00    1.50    --   43.06  70.00 -49.96   28
 12  \w     19.00  46.00   1.00    1.50    --   43.06  60.00  65.91   27
 13  \w     17.00 112.00   1.00    1.50    --   43.06  71.00 -10.15   95
 14  \w    -26.00  59.00   1.00    1.50    --   43.06 -57.00-150.00   85
 15  \w     17.00  59.00   1.00    1.50    --   43.06  67.00 136.22   42
 16  \w     55.00  82.00   1.00    1.50    --   43.06  60.00  65.91   27
 17  \w     73.00 168.00   1.00    4.00    --  100.81  69.00-120.18   95
 18  \w    144.00 170.00   1.00    4.00    --  100.81  65.00 -70.68   26
 19  \w     78.00 103.00   1.00    4.00    --  100.81  57.00 -33.29   25
 20  \w    110.00 169.00   1.00    4.00    --  100.81  66.00  42.12   59
 21  \w     30.00 112.00   1.00    4.00    --  100.81-125.00 -30.00   82
 22  \w     78.00 105.00   1.00    4.00    --  100.81  45.00-150.00   27
 23  \w     76.00 167.00   1.00    4.00    --  100.81  58.00 172.07   91
 24  \w     73.00 100.00   1.00    4.00    --  100.81  69.00 -97.53   27
 25  \w     25.00 108.00   1.00    4.00    --  100.81-106.00  28.98   83
 26  \w     74.00 101.00   1.00    4.00    --  100.81  65.00 -70.68   27
 27  \w     74.00 100.00   1.00    4.00    --  100.81  66.00  42.12   26
 28  \w     77.00 104.00   1.00    4.00    --  100.81  54.00  82.02   27
 29  \w     74.00 127.00   1.00    4.00    --  100.81 -77.00 150.00   53
 30  \w     73.00 100.00   1.00    4.00    --  100.81  69.00 -34.54   27
 31  \w     73.00  99.00   1.00    4.00    --  100.81  69.00 168.24   26
 32  \w     76.00 160.00   1.00    4.00    --  100.81  60.00-129.58   84
 33  \w     30.00 113.00   1.00    4.00    --  100.81-125.00-150.00   83
 34  \w     76.00 105.00   1.00    4.00    --  100.81  61.00  60.00   29
 35  \w     74.00 151.00   1.00    4.00    --  100.81  66.00   3.13   77
 36  \w     76.00 102.00   1.00    4.00    --  100.81  61.00   0.00   26
 37  \w     74.00 114.00   1.00    4.00    --  100.81  66.00  88.19   40
 38  \w     76.00 169.00   1.00    4.00    --  100.81  61.00 120.00   93
 39  \w     80.00 106.00   1.00    4.00    --  100.81 -94.00  60.00   26
 40  \w     76.00 103.00   1.00    4.00    --  100.81  59.00 143.50   27
 41  \w     76.00 102.00   1.00    4.00    --  100.81  61.00  30.00   26
 42  \w     24.00  75.00   1.00    4.00    --  100.81 -94.00  60.00   51
 43  \w     76.00 113.00   1.00    4.00    --  100.81  61.00-150.00   37
 44  \w    136.00 161.00   1.00    4.00    --  100.81  61.00-150.00   25
 45  \w     73.00 154.00   1.00    4.00    --  100.81  69.00  95.22   81
 46  \w     79.00 106.00   1.00    4.00    --  100.81  60.00 -17.91   27
 47  \w     51.00  89.00   1.00    4.00    --  100.81 -61.00 -90.00   38
 48  \w     31.00  93.00   1.00    4.00    --  100.81 -61.00  60.00   62
 49  \w     77.00 104.00   1.00    4.00    --  100.81  61.00 150.00   27
 50  \w     29.00  56.00   1.00    4.00    --  100.81 -30.00 150.00   27
 51  \w     78.00 167.00   1.00    4.00    --  100.81  45.00 -30.00   89
 52  \w     33.00  67.00   1.00    4.00    --  100.81-125.00 -90.00   34
 53  \w     88.00 113.00   1.00    4.00    --  100.81-125.00 -90.00   25
 54  \w     76.00 157.00   1.00    4.00    --  100.81  61.00 -79.37   81
;
_diffrn_measurement_device '\k-geometry diffractometer'
_diffrn_measurement_device_type 'SuperNova, Titan S2'
_diffrn_measurement_method '\w scans'
_diffrn_measurement_specimen_support 'MiTeGen micromount'
_diffrn_orient_matrix_type 'CrysAlisPro convention (1999,Acta A55,543-557)'
_diffrn_orient_matrix_UB_11 -0.1113213000
_diffrn_orient_matrix_UB_12 -0.0267608000
_diffrn_orient_matrix_UB_13 0.0602130000
_diffrn_orient_matrix_UB_21 0.0041675000
_diffrn_orient_matrix_UB_22 0.0783967000
_diffrn_orient_matrix_UB_23 0.0748928000
_diffrn_orient_matrix_UB_31 -0.0667758000
_diffrn_orient_matrix_UB_32 0.0928986000
_diffrn_orient_matrix_UB_33 -0.0497391000
_diffrn_radiation_monochromator mirror
_diffrn_radiation_probe x-ray
_diffrn_radiation_type 'Cu K\a'
_diffrn_radiation_wavelength 1.54184
_diffrn_reflns_av_R_equivalents 0.0362
_diffrn_reflns_av_unetI/netI 0.0287
_diffrn_reflns_Laue_measured_fraction_full 0.999
_diffrn_reflns_Laue_measured_fraction_max 0.986
_diffrn_reflns_limit_h_max 15
_diffrn_reflns_limit_h_min -15
_diffrn_reflns_limit_k_max 15
_diffrn_reflns_limit_k_min -15
_diffrn_reflns_limit_l_max 18
_diffrn_reflns_limit_l_min -17
_diffrn_reflns_number 38409
_diffrn_reflns_point_group_measured_fraction_full 0.999
_diffrn_reflns_point_group_measured_fraction_max 0.986
_diffrn_reflns_theta_full 67.684
_diffrn_reflns_theta_max 72.578
_diffrn_reflns_theta_min 3.571
_diffrn_source 'microfocus sealed tube'
_diffrn_source_type 'Agilent Diffraction microfocus tube'
_exptl_absorpt_coefficient_mu 3.145
_exptl_absorpt_correction_T_max 1.000
_exptl_absorpt_correction_T_min 0.470
_exptl_absorpt_correction_type gaussian
_exptl_absorpt_process_details
;
CrysAlisPro 1.171.42.54a (Rigaku Oxford Diffraction, 2022)
Numerical absorption correction based on gaussian integration over
a multifaceted crystal model
Empirical absorption correction using spherical harmonics,
implemented in SCALE3 ABSPACK scaling algorithm.
;
_exptl_crystal_colour red
_exptl_crystal_colour_primary red
_exptl_crystal_density_diffrn 1.252
_exptl_crystal_description block
_exptl_crystal_F_000 868
_exptl_crystal_size_max 0.29
_exptl_crystal_size_mid 0.17
_exptl_crystal_size_min 0.14
_refine_diff_density_max 0.377
_refine_diff_density_min -0.389
_refine_diff_density_rms 0.041
_refine_ls_extinction_method none
_refine_ls_goodness_of_fit_ref 1.068
_refine_ls_hydrogen_treatment constr
_refine_ls_matrix_type full
_refine_ls_number_parameters 544
_refine_ls_number_reflns 8546
_refine_ls_number_restraints 0
_refine_ls_restrained_S_all 1.068
_refine_ls_R_factor_all 0.0379
_refine_ls_R_factor_gt 0.0345
_refine_ls_shift/su_max 0.001
_refine_ls_shift/su_mean 0.000
_refine_ls_structure_factor_coef Fsqd
_refine_ls_weighting_details 'w=1/[\s^2^(Fo^2^)+(0.0428P)^2^+0.6357P] where P=(Fo^2^+2Fc^2^)/3'
_refine_ls_weighting_scheme calc
_refine_ls_wR_factor_gt 0.0870
_refine_ls_wR_factor_ref 0.0892
_reflns_Friedel_coverage 0.000
_reflns_number_gt 7950
_reflns_number_total 8546
_reflns_threshold_expression 'I > 2\s(I)'
_cod_data_source_file d4sc01286k15.cif
_cod_data_source_block 4
_cod_depositor_comments 'Adding full bibliography for 1571567--1571581.cif.'
_cod_database_code 1571572
_nottingham_internal_coll_name FENCLM
_nottingham_internal_coll_number 19407
_nottingham_internal_coll_client NTC/DLK
_nottingham_internal_coll_type custom
_nottingham_internal_coll_frame_method '\w scans'
_nottingham_internal_coll_frame_time '1.50, 4.00'
_nottingham_internal_coll_frame_width 1.00
_nottingham_internal_coll_user pczntc
_nottingham_internal_coll_date 29/03/2023
_nottingham_internal_coll_location NOTTS
_nottingham_internal_coll_instrument 'GVA, PL13110002'
_nottingham_internal_process_date 30/03/2023
_nottingham_internal_process_user pczntc
_nottingham_internal_solution_date 30/03/2023
_nottingham_internal_solution_user pczntc
_nottingham_internal_refinement_date 30/03/2023
_nottingham_internal_refinement_user pczntc
_nottingham_internal_self_archive_date 30/03/2023
_nottingham_internal_self_validation_date 30/03/2023
_nottingham_internal_self_validation_user pczntc
_shelx_shelxl_version_number 2018/3
_chemical_oxdiff_formula 'C52 H50 Fe O5'
_chemical_oxdiff_usercomment 'FENCLM #19407 GVA-2048 NTC/DLK fomblin oil on micromount'
_shelx_space_group_comment
;
The symmetry employed for this shelxl refinement is uniquely defined
by the following loop, which should always be used as a source of
symmetry information in preference to the above space-group names.
They are only intended as comments.
;
_shelx_estimated_absorpt_t_max 0.667
_shelx_estimated_absorpt_t_min 0.462
_olex2_refinement_description
;
1. Fixed Uiso
 At 1.2 times of:
  All C(H) groups
 At 1.5 times of:
  All C(H,H,H) groups
2.a Aromatic/amide H refined with riding coordinates:
 C44(H44), C11(H11), C5(H5), C29(H29), C6(H6), C13(H13), C31(H31), C46(H46),
 C7(H7), C30(H30), C37(H37), C20(H20), C22(H22), C35(H35)
2.b Idealised Me refined as rotating group:
 C49(H49A,H49B,H49C), C17(H17A,H17B,H17C), C26(H26A,H26B,H26C), C48(H48A,H48B,
 H48C), C15(H15A,H15B,H15C), C24(H24A,H24B,H24C), C39(H39A,H39B,H39C), C16(H16A,
 H16B,H16C), C50(H50A,H50B,H50C), C41(H41A,H41B,H41C), C25(H25A,H25B,H25C),
 C40(H40A,H40B,H40C)
;
_olex2_exptl_crystal_mounting_method 'in fomblin film on a micromount'
_olex2_submission_special_instructions 'No special instructions were received'
_oxdiff_exptl_absorpt_empirical_details
;
Empirical correction (ABSPACK) includes:
- Absorption correction using spherical harmonics
- Frame scaling
;
_oxdiff_exptl_absorpt_empirical_full_max 1.178
_oxdiff_exptl_absorpt_empirical_full_min 0.875

loop_
_space_group_symop_operation_xyz
'x, y, z'
'-x, -y, -z'

loop_
_atom_site_label
_atom_site_type_symbol
_atom_site_fract_x
_atom_site_fract_y
_atom_site_fract_z
_atom_site_U_iso_or_equiv
_atom_site_adp_type
_atom_site_occupancy
_atom_site_site_symmetry_order
_atom_site_calc_flag
_atom_site_refinement_flags_posn
_atom_site_refinement_flags_adp
_atom_site_refinement_flags_occupancy
_atom_site_disorder_assembly
_atom_site_disorder_group
Fe1 Fe 0.24099(2) 0.18062(2) 0.86117(2) 0.02046(7) Uani 1 1 d . . . . .
O2 O 0.24959(8) 0.33367(8) 0.71588(7) 0.0186(2) Uani 1 1 d . . . . .
O1 O 0.11567(9) 0.28256(9) 0.82815(7) 0.0227(2) Uani 1 1 d . . . . .
O3 O 0.43926(10) 0.01244(9) 0.84635(9) 0.0314(3) Uani 1 1 d . . . . .
O5 O 0.10772(12) 0.00397(11) 0.91113(12) 0.0487(4) Uani 1 1 d . . . . .
O4 O 0.21057(13) 0.24414(14) 1.05848(9) 0.0498(4) Uani 1 1 d . . . . .
C45 C 0.25959(14) 0.73063(12) 0.76927(12) 0.0249(3) Uani 1 1 d . . . . .
C18 C 0.47972(13) 0.30487(12) 0.86621(11) 0.0218(3) Uani 1 1 d . . . . .
C3 C 0.44100(12) 0.24475(11) 0.71584(10) 0.0186(3) Uani 1 1 d . . . . .
C43 C 0.20207(13) 0.63441(12) 0.65477(11) 0.0222(3) Uani 1 1 d . . . . .
C44 C 0.26679(13) 0.70420(12) 0.67716(11) 0.0239(3) Uani 1 1 d . . . . .
H44 H 0.317220 0.734501 0.627945 0.029 Uiso 1 1 calc R U . . .
C33 C -0.02974(13) 0.24421(13) 0.70843(11) 0.0225(3) Uani 1 1 d . . . . .
C2 C 0.14192(12) 0.34150(12) 0.75790(10) 0.0193(3) Uani 1 1 d . . . . .
C1 C 0.31964(12) 0.25276(12) 0.76227(10) 0.0190(3) Uani 1 1 d . . . . .
C4 C 0.48351(13) 0.21494(11) 0.62166(11) 0.0197(3) Uani 1 1 d . . . . .
C14 C 0.37618(13) 0.10833(12) 0.54325(11) 0.0227(3) Uani 1 1 d . . . . .
C28 C -0.03320(12) 0.36379(13) 0.70017(10) 0.0209(3) Uani 1 1 d . . . . .
C32 C 0.04857(13) 0.52510(12) 0.70402(10) 0.0216(3) Uani 1 1 d . . . . .
C19 C 0.50189(14) 0.24835(14) 0.94793(12) 0.0270(3) Uani 1 1 d . . . . .
C11 C 0.37715(13) 0.26382(13) 0.39841(11) 0.0263(3) Uani 1 1 d . . . . .
H11 H 0.376539 0.317499 0.349566 0.032 Uiso 1 1 calc R U . . .
C9 C 0.41668(12) 0.20366(12) 0.55006(10) 0.0202(3) Uani 1 1 d . . . . .
C5 C 0.60051(13) 0.19313(12) 0.58697(11) 0.0242(3) Uani 1 1 d . . . . .
H5 H 0.629088 0.172901 0.523445 0.029 Uiso 1 1 calc R U . . .
C51 C 0.36210(14) 0.08082(13) 0.85529(11) 0.0249(3) Uani 1 1 d . . . . .
C8 C 0.51846(13) 0.25691(12) 0.77124(11) 0.0205(3) Uani 1 1 d . . . . .
C27 C 0.05283(12) 0.41319(12) 0.71840(10) 0.0203(3) Uani 1 1 d . . . . .
C12 C 0.34234(14) 0.16753(14) 0.38827(12) 0.0279(3) Uani 1 1 d . . . . .
C29 C -0.12075(13) 0.42742(13) 0.66573(11) 0.0247(3) Uani 1 1 d . . . . .
H29 H -0.178737 0.394853 0.652939 0.030 Uiso 1 1 calc R U . . .
C6 C 0.67566(13) 0.20017(13) 0.64244(12) 0.0267(3) Uani 1 1 d . . . . .
H6 H 0.754624 0.182083 0.618169 0.032 Uiso 1 1 calc R U . . .
C23 C 0.42472(14) 0.41384(13) 0.87170(12) 0.0259(3) Uani 1 1 d . . . . .
C34 C -0.08307(13) 0.19509(14) 0.79104(12) 0.0264(3) Uani 1 1 d . . . . .
C38 C 0.02345(14) 0.18275(14) 0.62902(12) 0.0290(4) Uani 1 1 d . . . . .
C47 C 0.12223(14) 0.61250(13) 0.82104(11) 0.0260(3) Uani 1 1 d . . . . .
C13 C 0.33939(14) 0.09291(13) 0.46253(12) 0.0268(3) Uani 1 1 d . . . . .
H13 H 0.311232 0.028799 0.458327 0.032 Uiso 1 1 calc R U . . .
C42 C 0.12973(13) 0.58788(12) 0.72757(11) 0.0218(3) Uani 1 1 d . . . . .
C31 C -0.04113(14) 0.58542(13) 0.66961(12) 0.0267(3) Uani 1 1 d . . . . .
H31 H -0.044969 0.661150 0.659547 0.032 Uiso 1 1 calc R U . . .
C46 C 0.18657(14) 0.68418(13) 0.83995(11) 0.0267(3) Uani 1 1 d . . . . .
H46 H 0.180283 0.701847 0.903278 0.032 Uiso 1 1 calc R U . . .
C7 C 0.63400(13) 0.23394(13) 0.73375(12) 0.0245(3) Uani 1 1 d . . . . .
H7 H 0.685041 0.241590 0.771523 0.029 Uiso 1 1 calc R U . . .
C53 C 0.15497(15) 0.07421(14) 0.89191(13) 0.0312(4) Uani 1 1 d . . . . .
C30 C -0.12476(14) 0.53750(14) 0.64978(12) 0.0280(3) Uani 1 1 d . . . . .
H30 H -0.184465 0.579856 0.625389 0.034 Uiso 1 1 calc R U . . .
C10 C 0.41285(13) 0.28357(12) 0.47828(11) 0.0227(3) Uani 1 1 d . . . . .
C52 C 0.22095(14) 0.22132(15) 0.98233(13) 0.0314(4) Uani 1 1 d . . . . .
C49 C 0.33051(16) 0.80575(14) 0.79208(13) 0.0337(4) Uani 1 1 d . . . . .
H49A H 0.406700 0.789586 0.752616 0.051 Uiso 1 1 calc R U . . .
H49B H 0.334410 0.795828 0.858381 0.051 Uiso 1 1 calc R U . . .
H49C H 0.296528 0.880671 0.780077 0.051 Uiso 1 1 calc R U . . .
C17 C 0.37341(15) 0.02238(13) 0.61991(12) 0.0281(3) Uani 1 1 d . . . . .
H17A H 0.436470 0.021046 0.650385 0.042 Uiso 1 1 calc R U . . .
H17B H 0.379811 -0.048121 0.592868 0.042 Uiso 1 1 calc R U . . .
H17C H 0.302130 0.038219 0.666413 0.042 Uiso 1 1 calc R U . . .
C26 C 0.41814(16) 0.48271(13) 0.78424(13) 0.0310(4) Uani 1 1 d . . . . .
H26A H 0.485378 0.459337 0.735109 0.047 Uiso 1 1 calc R U . . .
H26B H 0.414039 0.558499 0.798056 0.047 Uiso 1 1 calc R U . . .
H26C H 0.350720 0.475129 0.762588 0.047 Uiso 1 1 calc R U . . .
C48 C 0.20871(15) 0.61253(15) 0.55361(11) 0.0306(4) Uani 1 1 d . . . . .
H48A H 0.144494 0.657282 0.532700 0.046 Uiso 1 1 calc R U . . .
H48B H 0.206853 0.536060 0.547353 0.046 Uiso 1 1 calc R U . . .
H48C H 0.279107 0.630002 0.514890 0.046 Uiso 1 1 calc R U . . .
C15 C 0.44870(15) 0.38993(13) 0.48629(13) 0.0293(4) Uani 1 1 d . . . . .
H15A H 0.530817 0.378473 0.478247 0.044 Uiso 1 1 calc R U . . .
H15B H 0.412716 0.419535 0.548307 0.044 Uiso 1 1 calc R U . . .
H15C H 0.425843 0.440802 0.437510 0.044 Uiso 1 1 calc R U . . .
C37 C 0.02491(16) 0.07145(15) 0.63472(15) 0.0385(4) Uani 1 1 d . . . . .
H37 H 0.061735 0.029251 0.581403 0.046 Uiso 1 1 calc R U . . .
C20 C 0.45785(16) 0.29826(16) 1.03408(12) 0.0343(4) Uani 1 1 d . . . . .
H20 H 0.471154 0.259528 1.089680 0.041 Uiso 1 1 calc R U . . .
C22 C 0.38294(15) 0.45970(15) 0.95930(13) 0.0328(4) Uani 1 1 d . . . . .
H22 H 0.344672 0.532606 0.962925 0.039 Uiso 1 1 calc R U . . .
C24 C 0.57201(16) 0.13639(15) 0.94732(14) 0.0351(4) Uani 1 1 d . . . . .
H24A H 0.590390 0.108308 0.883732 0.053 Uiso 1 1 calc R U . . .
H24B H 0.529347 0.088632 0.990704 0.053 Uiso 1 1 calc R U . . .
H24C H 0.641813 0.139568 0.967110 0.053 Uiso 1 1 calc R U . . .
C21 C 0.39557(16) 0.40193(17) 1.04173(13) 0.0365(4) Uani 1 1 d . . . . .
C39 C -0.13977(15) 0.25874(16) 0.87767(12) 0.0332(4) Uani 1 1 d . . . . .
H39A H -0.086807 0.299045 0.894070 0.050 Uiso 1 1 calc R U . . .
H39B H -0.163592 0.209238 0.929803 0.050 Uiso 1 1 calc R U . . .
H39C H -0.205840 0.309391 0.865549 0.050 Uiso 1 1 calc R U . . .
C16 C 0.30921(17) 0.14535(18) 0.29932(14) 0.0404(4) Uani 1 1 d . . . . .
H16A H 0.258146 0.208656 0.281420 0.061 Uiso 1 1 calc R U . . .
H16B H 0.271088 0.082790 0.309858 0.061 Uiso 1 1 calc R U . . .
H16C H 0.376865 0.130186 0.248873 0.061 Uiso 1 1 calc R U . . .
C50 C 0.04588(18) 0.56384(16) 0.90142(13) 0.0393(4) Uani 1 1 d . . . . .
H50A H -0.027347 0.565799 0.885715 0.059 Uiso 1 1 calc R U . . .
H50B H 0.035359 0.605291 0.958037 0.059 Uiso 1 1 calc R U . . .
H50C H 0.079948 0.488780 0.912802 0.059 Uiso 1 1 calc R U . . .
C36 C -0.02575(16) 0.02087(14) 0.71582(16) 0.0392(5) Uani 1 1 d . . . . .
C35 C -0.08039(15) 0.08374(15) 0.79269(15) 0.0347(4) Uani 1 1 d . . . . .
H35 H -0.117075 0.050070 0.848128 0.042 Uiso 1 1 calc R U . . .
C41 C 0.07900(16) 0.23548(17) 0.53989(13) 0.0388(4) Uani 1 1 d . . . . .
H41A H 0.027034 0.299205 0.523916 0.058 Uiso 1 1 calc R U . . .
H41B H 0.098549 0.184149 0.488812 0.058 Uiso 1 1 calc R U . . .
H41C H 0.147619 0.257452 0.548848 0.058 Uiso 1 1 calc R U . . .
C25 C 0.3432(2) 0.4512(2) 1.13600(15) 0.0526(6) Uani 1 1 d . . . . .
H25A H 0.261367 0.454784 1.149139 0.079 Uiso 1 1 calc R U . . .
H25B H 0.359723 0.524282 1.135457 0.079 Uiso 1 1 calc R U . . .
H25C H 0.374348 0.406733 1.184780 0.079 Uiso 1 1 calc R U . . .
C40 C -0.0188(2) -0.10052(17) 0.7219(2) 0.0621(7) Uani 1 1 d . . . . .
H40A H -0.023138 -0.126192 0.661362 0.093 Uiso 1 1 calc R U . . .
H40B H -0.081539 -0.118860 0.770770 0.093 Uiso 1 1 calc R U . . .
H40C H 0.052799 -0.135048 0.737677 0.093 Uiso 1 1 calc R U . . .

loop_
_atom_site_aniso_label
_atom_site_aniso_U_11
_atom_site_aniso_U_22
_atom_site_aniso_U_33
_atom_site_aniso_U_23
_atom_site_aniso_U_13
_atom_site_aniso_U_12
Fe1 0.02032(13) 0.02098(13) 0.02119(13) 0.00452(9) -0.00565(9) -0.00690(9)
O2 0.0176(5) 0.0178(5) 0.0207(5) 0.0016(4) -0.0048(4) -0.0041(4)
O1 0.0199(5) 0.0249(6) 0.0235(5) 0.0036(4) -0.0049(4) -0.0060(4)
O3 0.0304(6) 0.0243(6) 0.0407(7) 0.0058(5) -0.0133(5) -0.0037(5)
O5 0.0401(8) 0.0386(8) 0.0728(10) 0.0175(7) -0.0163(7) -0.0225(6)
O4 0.0480(8) 0.0760(11) 0.0278(7) -0.0092(7) -0.0075(6) -0.0155(8)
C45 0.0290(8) 0.0168(7) 0.0294(8) 0.0013(6) -0.0086(7) -0.0031(6)
C18 0.0205(7) 0.0234(8) 0.0246(8) 0.0018(6) -0.0082(6) -0.0083(6)
C3 0.0205(7) 0.0140(7) 0.0216(7) 0.0035(5) -0.0058(6) -0.0042(5)
C43 0.0230(7) 0.0206(7) 0.0222(8) 0.0021(6) -0.0057(6) -0.0021(6)
C44 0.0235(8) 0.0216(8) 0.0261(8) 0.0049(6) -0.0045(6) -0.0057(6)
C33 0.0190(7) 0.0234(8) 0.0277(8) -0.0012(6) -0.0104(6) -0.0036(6)
C2 0.0193(7) 0.0193(7) 0.0209(7) -0.0015(6) -0.0054(6) -0.0061(6)
C1 0.0208(7) 0.0160(7) 0.0219(7) -0.0003(5) -0.0077(6) -0.0039(6)
C4 0.0219(7) 0.0141(7) 0.0237(7) 0.0024(5) -0.0054(6) -0.0052(6)
C14 0.0225(7) 0.0192(7) 0.0255(8) -0.0020(6) -0.0039(6) -0.0027(6)
C28 0.0190(7) 0.0249(8) 0.0184(7) -0.0002(6) -0.0031(6) -0.0042(6)
C32 0.0217(7) 0.0229(8) 0.0190(7) 0.0013(6) -0.0025(6) -0.0044(6)
C19 0.0274(8) 0.0306(9) 0.0286(8) 0.0055(7) -0.0123(7) -0.0135(7)
C11 0.0233(8) 0.0280(8) 0.0241(8) 0.0035(6) -0.0040(6) 0.0009(6)
C9 0.0193(7) 0.0195(7) 0.0205(7) -0.0028(6) -0.0023(6) -0.0016(6)
C5 0.0245(8) 0.0205(7) 0.0260(8) -0.0004(6) -0.0020(6) -0.0048(6)
C51 0.0282(8) 0.0236(8) 0.0257(8) 0.0066(6) -0.0086(6) -0.0115(7)
C8 0.0220(7) 0.0158(7) 0.0250(8) 0.0042(6) -0.0074(6) -0.0056(6)
C27 0.0184(7) 0.0234(8) 0.0184(7) 0.0002(6) -0.0031(6) -0.0037(6)
C12 0.0230(8) 0.0338(9) 0.0254(8) -0.0053(7) -0.0072(6) 0.0021(7)
C29 0.0204(7) 0.0291(8) 0.0255(8) -0.0004(6) -0.0066(6) -0.0053(6)
C6 0.0183(7) 0.0255(8) 0.0349(9) 0.0011(7) -0.0031(6) -0.0045(6)
C23 0.0249(8) 0.0258(8) 0.0303(8) -0.0024(7) -0.0103(6) -0.0071(6)
C34 0.0205(7) 0.0288(8) 0.0333(9) 0.0020(7) -0.0102(7) -0.0084(6)
C38 0.0224(8) 0.0321(9) 0.0339(9) -0.0071(7) -0.0122(7) 0.0011(7)
C47 0.0300(8) 0.0232(8) 0.0232(8) 0.0008(6) -0.0030(6) -0.0051(6)
C13 0.0261(8) 0.0244(8) 0.0310(9) -0.0073(7) -0.0076(7) -0.0035(6)
C42 0.0224(7) 0.0181(7) 0.0239(8) 0.0019(6) -0.0052(6) -0.0022(6)
C31 0.0262(8) 0.0234(8) 0.0286(8) 0.0032(6) -0.0047(6) -0.0031(6)
C46 0.0343(9) 0.0232(8) 0.0224(8) -0.0020(6) -0.0056(7) -0.0052(7)
C7 0.0220(8) 0.0232(8) 0.0312(8) 0.0034(6) -0.0104(6) -0.0070(6)
C53 0.0277(8) 0.0296(9) 0.0364(9) 0.0082(7) -0.0083(7) -0.0072(7)
C30 0.0219(8) 0.0303(9) 0.0301(9) 0.0033(7) -0.0082(6) 0.0009(6)
C10 0.0206(7) 0.0213(8) 0.0241(8) 0.0005(6) -0.0022(6) -0.0017(6)
C52 0.0267(8) 0.0363(10) 0.0318(9) 0.0035(7) -0.0074(7) -0.0074(7)
C49 0.0412(10) 0.0273(9) 0.0370(10) -0.0001(7) -0.0116(8) -0.0134(8)
C17 0.0352(9) 0.0212(8) 0.0297(8) 0.0010(6) -0.0078(7) -0.0094(7)
C26 0.0377(9) 0.0201(8) 0.0384(10) 0.0007(7) -0.0162(8) -0.0041(7)
C48 0.0288(8) 0.0412(10) 0.0228(8) 0.0006(7) -0.0032(7) -0.0124(7)
C15 0.0318(9) 0.0207(8) 0.0342(9) 0.0049(7) -0.0061(7) -0.0053(7)
C37 0.0309(9) 0.0322(10) 0.0553(12) -0.0178(9) -0.0191(9) 0.0045(7)
C20 0.0375(10) 0.0486(11) 0.0235(8) 0.0062(7) -0.0122(7) -0.0200(8)
C22 0.0298(9) 0.0336(9) 0.0366(10) -0.0097(7) -0.0083(7) -0.0053(7)
C24 0.0424(10) 0.0317(9) 0.0388(10) 0.0119(8) -0.0226(8) -0.0133(8)
C21 0.0341(9) 0.0505(11) 0.0283(9) -0.0095(8) -0.0056(7) -0.0147(8)
C39 0.0302(9) 0.0419(10) 0.0286(9) 0.0028(7) -0.0031(7) -0.0147(8)
C16 0.0409(10) 0.0505(12) 0.0328(10) -0.0077(8) -0.0165(8) -0.0029(9)
C50 0.0514(12) 0.0420(11) 0.0252(9) -0.0006(8) 0.0016(8) -0.0223(9)
C36 0.0305(9) 0.0242(9) 0.0703(14) -0.0027(9) -0.0256(9) -0.0047(7)
C35 0.0288(9) 0.0303(9) 0.0513(11) 0.0096(8) -0.0183(8) -0.0130(7)
C41 0.0340(10) 0.0483(11) 0.0285(9) -0.0090(8) -0.0044(7) 0.0063(8)
C25 0.0498(13) 0.0768(16) 0.0329(11) -0.0182(11) -0.0033(9) -0.0165(12)
C40 0.0502(13) 0.0257(10) 0.119(2) -0.0053(12) -0.0358(14) -0.0063(9)

loop_
_atom_type_symbol
_atom_type_description
_atom_type_scat_dispersion_real
_atom_type_scat_dispersion_imag
_atom_type_scat_source
C C 0.0181 0.0091 'International Tables Vol C Tables 4.2.6.8 and 6.1.1.4'
H H 0.0000 0.0000 'International Tables Vol C Tables 4.2.6.8 and 6.1.1.4'
Fe Fe -1.1336 3.1974 'International Tables Vol C Tables 4.2.6.8 and 6.1.1.4'
O O 0.0492 0.0322 'International Tables Vol C Tables 4.2.6.8 and 6.1.1.4'

loop_
_exptl_crystal_face_index_h
_exptl_crystal_face_index_k
_exptl_crystal_face_index_l
_exptl_crystal_face_perp_dist
-4 5 -5 0.1034
6 2 7 0.0564
-2 -8 -2 0.1405
-6 -2 -7 0.0817
-4 5 -6 0.1104
-6 4 -1 0.1094
-5 -1 6 0.0738
3 -5 6 0.1183
6 -2 -2 0.0805
3 2 -7 0.0913
5 6 6 0.0805

loop_
_geom_angle_atom_site_label_1
_geom_angle_atom_site_label_2
_geom_angle_atom_site_label_3
_geom_angle
_geom_angle_site_symmetry_1
_geom_angle_site_symmetry_3
_geom_angle_publ_flag
C1 Fe1 O1 80.81(6) . . ?
C51 Fe1 O1 162.93(6) . . ?
C51 Fe1 C1 88.69(7) . . ?
C51 Fe1 C53 88.78(7) . . ?
C51 Fe1 C52 99.21(8) . . ?
C53 Fe1 O1 91.79(6) . . ?
C53 Fe1 C1 143.82(7) . . ?
C52 Fe1 O1 97.74(7) . . ?
C52 Fe1 C1 121.41(7) . . ?
C52 Fe1 C53 94.60(8) . . ?
C2 O2 C1 111.09(11) . . ?
C2 O1 Fe1 114.87(9) . . ?
C44 C45 C49 121.16(15) . . ?
C46 C45 C44 117.95(14) . . ?
C46 C45 C49 120.88(15) . . ?
C19 C18 C8 122.70(14) . . ?
C19 C18 C23 119.56(15) . . ?
C23 C18 C8 117.62(14) . . ?
C4 C3 C1 122.38(13) . . ?
C4 C3 C8 118.64(13) . . ?
C8 C3 C1 118.66(13) . . ?
C44 C43 C42 118.93(14) . . ?
C44 C43 C48 119.93(14) . . ?
C42 C43 C48 121.13(14) . . ?
C45 C44 C43 121.93(14) . . ?
C45 C44 H44 119.0 . . ?
C43 C44 H44 119.0 . . ?
C34 C33 C28 121.53(14) . . ?
C38 C33 C28 117.89(15) . . ?
C38 C33 C34 120.49(15) . . ?
O2 C2 C27 120.93(13) . . ?
O1 C2 O2 118.76(13) . . ?
O1 C2 C27 120.16(13) . . ?
O2 C1 Fe1 114.32(10) . . ?
O2 C1 C3 111.20(12) . . ?
C3 C1 Fe1 134.45(11) . . ?
C3 C4 C9 127.19(13) . . ?
C5 C4 C3 119.07(14) . . ?
C5 C4 C9 113.74(13) . . ?
C9 C14 C17 121.60(14) . . ?
C13 C14 C9 118.83(15) . . ?
C13 C14 C17 119.57(14) . . ?
C27 C28 C33 122.97(14) . . ?
C29 C28 C33 117.96(13) . . ?
C29 C28 C27 118.87(14) . . ?
C27 C32 C42 125.45(14) . . ?
C31 C32 C27 118.40(14) . . ?
C31 C32 C42 116.06(14) . . ?
C18 C19 C24 123.27(16) . . ?
C20 C19 C18 118.50(16) . . ?
C20 C19 C24 118.23(16) . . ?
C12 C11 H11 119.2 . . ?
C12 C11 C10 121.70(15) . . ?
C10 C11 H11 119.2 . . ?
C14 C9 C4 121.95(14) . . ?
C14 C9 C10 119.32(14) . . ?
C10 C9 C4 117.74(13) . . ?
C4 C5 H5 119.0 . . ?
C6 C5 C4 122.03(15) . . ?
C6 C5 H5 119.0 . . ?
O3 C51 Fe1 175.17(15) . . ?
C3 C8 C18 121.72(13) . . ?
C7 C8 C18 117.88(14) . . ?
C7 C8 C3 120.10(14) . . ?
C28 C27 C2 116.22(13) . . ?
C32 C27 C2 123.16(13) . . ?
C32 C27 C28 120.53(14) . . ?
C11 C12 C16 120.96(16) . . ?
C13 C12 C11 117.72(15) . . ?
C13 C12 C16 121.32(16) . . ?
C28 C29 H29 119.5 . . ?
C30 C29 C28 121.08(15) . . ?
C30 C29 H29 119.5 . . ?
C5 C6 H6 120.5 . . ?
C7 C6 C5 118.95(15) . . ?
C7 C6 H6 120.5 . . ?
C18 C23 C26 120.96(15) . . ?
C22 C23 C18 119.19(16) . . ?
C22 C23 C26 119.71(16) . . ?
C33 C34 C39 121.68(15) . . ?
C35 C34 C33 118.55(16) . . ?
C35 C34 C39 119.74(16) . . ?
C33 C38 C41 120.61(16) . . ?
C37 C38 C33 118.68(17) . . ?
C37 C38 C41 120.72(16) . . ?
C42 C47 C50 121.69(15) . . ?
C46 C47 C42 119.09(15) . . ?
C46 C47 C50 119.22(15) . . ?
C14 C13 H13 118.7 . . ?
C12 C13 C14 122.54(15) . . ?
C12 C13 H13 118.7 . . ?
C43 C42 C32 119.27(14) . . ?
C43 C42 C47 120.01(14) . . ?
C47 C42 C32 120.11(14) . . ?
C32 C31 H31 119.2 . . ?
C30 C31 C32 121.54(15) . . ?
C30 C31 H31 119.2 . . ?
C45 C46 C47 122.07(15) . . ?
C45 C46 H46 119.0 . . ?
C47 C46 H46 119.0 . . ?
C8 C7 H7 119.5 . . ?
C6 C7 C8 121.07(15) . . ?
C6 C7 H7 119.5 . . ?
O5 C53 Fe1 175.76(16) . . ?
C29 C30 C31 119.56(15) . . ?
C29 C30 H30 120.2 . . ?
C31 C30 H30 120.2 . . ?
C11 C10 C9 119.65(14) . . ?
C11 C10 C15 119.63(14) . . ?
C9 C10 C15 120.71(14) . . ?
O4 C52 Fe1 178.02(18) . . ?
C45 C49 H49A 109.5 . . ?
C45 C49 H49B 109.5 . . ?
C45 C49 H49C 109.5 . . ?
H49A C49 H49B 109.5 . . ?
H49A C49 H49C 109.5 . . ?
H49B C49 H49C 109.5 . . ?
C14 C17 H17A 109.5 . . ?
C14 C17 H17B 109.5 . . ?
C14 C17 H17C 109.5 . . ?
H17A C17 H17B 109.5 . . ?
H17A C17 H17C 109.5 . . ?
H17B C17 H17C 109.5 . . ?
C23 C26 H26A 109.5 . . ?
C23 C26 H26B 109.5 . . ?
C23 C26 H26C 109.5 . . ?
H26A C26 H26B 109.5 . . ?
H26A C26 H26C 109.5 . . ?
H26B C26 H26C 109.5 . . ?
C43 C48 H48A 109.5 . . ?
C43 C48 H48B 109.5 . . ?
C43 C48 H48C 109.5 . . ?
H48A C48 H48B 109.5 . . ?
H48A C48 H48C 109.5 . . ?
H48B C48 H48C 109.5 . . ?
C10 C15 H15A 109.5 . . ?
C10 C15 H15B 109.5 . . ?
C10 C15 H15C 109.5 . . ?
H15A C15 H15B 109.5 . . ?
H15A C15 H15C 109.5 . . ?
H15B C15 H15C 109.5 . . ?
C38 C37 H37 119.0 . . ?
C36 C37 C38 121.91(17) . . ?
C36 C37 H37 119.0 . . ?
C19 C20 H20 118.7 . . ?
C21 C20 C19 122.60(17) . . ?
C21 C20 H20 118.7 . . ?
C23 C22 H22 119.1 . . ?
C21 C22 C23 121.84(17) . . ?
C21 C22 H22 119.1 . . ?
C19 C24 H24A 109.5 . . ?
C19 C24 H24B 109.5 . . ?
C19 C24 H24C 109.5 . . ?
H24A C24 H24B 109.5 . . ?
H24A C24 H24C 109.5 . . ?
H24B C24 H24C 109.5 . . ?
C20 C21 C22 117.82(16) . . ?
C20 C21 C25 121.42(19) . . ?
C22 C21 C25 120.75(19) . . ?
C34 C39 H39A 109.5 . . ?
C34 C39 H39B 109.5 . . ?
C34 C39 H39C 109.5 . . ?
H39A C39 H39B 109.5 . . ?
H39A C39 H39C 109.5 . . ?
H39B C39 H39C 109.5 . . ?
C12 C16 H16A 109.5 . . ?
C12 C16 H16B 109.5 . . ?
C12 C16 H16C 109.5 . . ?
H16A C16 H16B 109.5 . . ?
H16A C16 H16C 109.5 . . ?
H16B C16 H16C 109.5 . . ?
C47 C50 H50A 109.5 . . ?
C47 C50 H50B 109.5 . . ?
C47 C50 H50C 109.5 . . ?
H50A C50 H50B 109.5 . . ?
H50A C50 H50C 109.5 . . ?
H50B C50 H50C 109.5 . . ?
C37 C36 C35 118.38(16) . . ?
C37 C36 C40 121.1(2) . . ?
C35 C36 C40 120.5(2) . . ?
C34 C35 H35 119.0 . . ?
C36 C35 C34 121.96(18) . . ?
C36 C35 H35 119.0 . . ?
C38 C41 H41A 109.5 . . ?
C38 C41 H41B 109.5 . . ?
C38 C41 H41C 109.5 . . ?
H41A C41 H41B 109.5 . . ?
H41A C41 H41C 109.5 . . ?
H41B C41 H41C 109.5 . . ?
C21 C25 H25A 109.5 . . ?
C21 C25 H25B 109.5 . . ?
C21 C25 H25C 109.5 . . ?
H25A C25 H25B 109.5 . . ?
H25A C25 H25C 109.5 . . ?
H25B C25 H25C 109.5 . . ?
C36 C40 H40A 109.5 . . ?
C36 C40 H40B 109.5 . . ?
C36 C40 H40C 109.5 . . ?
H40A C40 H40B 109.5 . . ?
H40A C40 H40C 109.5 . . ?
H40B C40 H40C 109.5 . . ?

loop_
_geom_bond_atom_site_label_1
_geom_bond_atom_site_label_2
_geom_bond_distance
_geom_bond_site_symmetry_2
_geom_bond_publ_flag
Fe1 O1 1.9469(11) . ?
Fe1 C1 1.8395(15) . ?
Fe1 C51 1.7547(17) . ?
Fe1 C53 1.8381(17) . ?
Fe1 C52 1.8280(18) . ?
O2 C2 1.3232(18) . ?
O2 C1 1.4455(18) . ?
O1 C2 1.2445(18) . ?
O3 C51 1.149(2) . ?
O5 C53 1.137(2) . ?
O4 C52 1.142(2) . ?
C45 C44 1.389(2) . ?
C45 C46 1.386(2) . ?
C45 C49 1.507(2) . ?
C18 C19 1.403(2) . ?
C18 C8 1.493(2) . ?
C18 C23 1.412(2) . ?
C3 C1 1.489(2) . ?
C3 C4 1.408(2) . ?
C3 C8 1.423(2) . ?
C43 C44 1.396(2) . ?
C43 C42 1.400(2) . ?
C43 C48 1.505(2) . ?
C44 H44 0.9500 . ?
C33 C28 1.498(2) . ?
C33 C34 1.403(2) . ?
C33 C38 1.402(2) . ?
C2 C27 1.485(2) . ?
C4 C9 1.503(2) . ?
C4 C5 1.402(2) . ?
C14 C9 1.405(2) . ?
C14 C13 1.396(2) . ?
C14 C17 1.504(2) . ?
C28 C27 1.413(2) . ?
C28 C29 1.391(2) . ?
C32 C27 1.405(2) . ?
C32 C42 1.500(2) . ?
C32 C31 1.395(2) . ?
C19 C20 1.396(3) . ?
C19 C24 1.510(3) . ?
C11 H11 0.9500 . ?
C11 C12 1.391(2) . ?
C11 C10 1.392(2) . ?
C9 C10 1.407(2) . ?
C5 H5 0.9500 . ?
C5 C6 1.384(2) . ?
C8 C7 1.392(2) . ?
C12 C13 1.386(2) . ?
C12 C16 1.508(2) . ?
C29 H29 0.9500 . ?
C29 C30 1.385(2) . ?
C6 H6 0.9500 . ?
C6 C7 1.383(2) . ?
C23 C26 1.505(2) . ?
C23 C22 1.389(2) . ?
C34 C39 1.505(2) . ?
C34 C35 1.397(2) . ?
C38 C37 1.397(3) . ?
C38 C41 1.504(3) . ?
C47 C42 1.401(2) . ?
C47 C46 1.391(2) . ?
C47 C50 1.506(2) . ?
C13 H13 0.9500 . ?
C31 H31 0.9500 . ?
C31 C30 1.385(2) . ?
C46 H46 0.9500 . ?
C7 H7 0.9500 . ?
C30 H30 0.9500 . ?
C10 C15 1.510(2) . ?
C49 H49A 0.9800 . ?
C49 H49B 0.9800 . ?
C49 H49C 0.9800 . ?
C17 H17A 0.9800 . ?
C17 H17B 0.9800 . ?
C17 H17C 0.9800 . ?
C26 H26A 0.9800 . ?
C26 H26B 0.9800 . ?
C26 H26C 0.9800 . ?
C48 H48A 0.9800 . ?
C48 H48B 0.9800 . ?
C48 H48C 0.9800 . ?
C15 H15A 0.9800 . ?
C15 H15B 0.9800 . ?
C15 H15C 0.9800 . ?
C37 H37 0.9500 . ?
C37 C36 1.385(3) . ?
C20 H20 0.9500 . ?
C20 C21 1.384(3) . ?
C22 H22 0.9500 . ?
C22 C21 1.389(3) . ?
C24 H24A 0.9800 . ?
C24 H24B 0.9800 . ?
C24 H24C 0.9800 . ?
C21 C25 1.506(3) . ?
C39 H39A 0.9800 . ?
C39 H39B 0.9800 . ?
C39 H39C 0.9800 . ?
C16 H16A 0.9800 . ?
C16 H16B 0.9800 . ?
C16 H16C 0.9800 . ?
C50 H50A 0.9800 . ?
C50 H50B 0.9800 . ?
C50 H50C 0.9800 . ?
C36 C35 1.387(3) . ?
C36 C40 1.514(3) . ?
C35 H35 0.9500 . ?
C41 H41A 0.9800 . ?
C41 H41B 0.9800 . ?
C41 H41C 0.9800 . ?
C25 H25A 0.9800 . ?
C25 H25B 0.9800 . ?
C25 H25C 0.9800 . ?
C40 H40A 0.9800 . ?
C40 H40B 0.9800 . ?
C40 H40C 0.9800 . ?

loop_
_geom_torsion_atom_site_label_1
_geom_torsion_atom_site_label_2
_geom_torsion_atom_site_label_3
_geom_torsion_atom_site_label_4
_geom_torsion
_geom_torsion_site_symmetry_1
_geom_torsion_site_symmetry_2
_geom_torsion_site_symmetry_3
_geom_torsion_site_symmetry_4
_geom_torsion_publ_flag
Fe1 O1 C2 O2 -3.09(17) . . . . ?
Fe1 O1 C2 C27 172.51(10) . . . . ?
O2 C2 C27 C28 124.32(15) . . . . ?
O2 C2 C27 C32 -59.1(2) . . . . ?
O1 Fe1 C1 O2 -3.16(9) . . . . ?
O1 Fe1 C1 C3 179.25(15) . . . . ?
O1 C2 C27 C28 -51.19(19) . . . . ?
O1 C2 C27 C32 125.40(16) . . . . ?
C18 C19 C20 C21 -1.5(3) . . . . ?
C18 C8 C7 C6 -173.14(14) . . . . ?
C18 C23 C22 C21 1.2(3) . . . . ?
C3 C4 C9 C14 -84.4(2) . . . . ?
C3 C4 C9 C10 107.08(17) . . . . ?
C3 C4 C5 C6 -0.1(2) . . . . ?
C3 C8 C7 C6 0.7(2) . . . . ?
C44 C45 C46 C47 0.5(3) . . . . ?
C44 C43 C42 C32 171.74(14) . . . . ?
C44 C43 C42 C47 0.7(2) . . . . ?
C33 C28 C27 C2 -7.2(2) . . . . ?
C33 C28 C27 C32 176.11(14) . . . . ?
C33 C28 C29 C30 -175.27(15) . . . . ?
C33 C34 C35 C36 0.7(2) . . . . ?
C33 C38 C37 C36 0.9(3) . . . . ?
C2 O2 C1 Fe1 2.56(14) . . . . ?
C2 O2 C1 C3 -179.29(12) . . . . ?
C1 O2 C2 O1 0.44(17) . . . . ?
C1 O2 C2 C27 -175.13(12) . . . . ?
C1 C3 C4 C9 10.1(2) . . . . ?
C1 C3 C4 C5 -170.37(13) . . . . ?
C1 C3 C8 C18 -16.1(2) . . . . ?
C1 C3 C8 C7 170.33(13) . . . . ?
C4 C3 C1 Fe1 116.10(16) . . . . ?
C4 C3 C1 O2 -61.54(17) . . . . ?
C4 C3 C8 C18 170.16(13) . . . . ?
C4 C3 C8 C7 -3.4(2) . . . . ?
C4 C9 C10 C11 163.99(14) . . . . ?
C4 C9 C10 C15 -15.1(2) . . . . ?
C4 C5 C6 C7 -2.6(2) . . . . ?
C14 C9 C10 C11 -4.9(2) . . . . ?
C14 C9 C10 C15 176.06(14) . . . . ?
C28 C33 C34 C39 -4.2(2) . . . . ?
C28 C33 C34 C35 177.46(15) . . . . ?
C28 C33 C38 C37 -178.36(15) . . . . ?
C28 C33 C38 C41 2.4(2) . . . . ?
C28 C29 C30 C31 -0.9(2) . . . . ?
C32 C31 C30 C29 1.1(3) . . . . ?
C19 C18 C8 C3 120.09(17) . . . . ?
C19 C18 C8 C7 -66.2(2) . . . . ?
C19 C18 C23 C26 168.88(15) . . . . ?
C19 C18 C23 C22 -6.8(2) . . . . ?
C19 C20 C21 C22 -3.9(3) . . . . ?
C19 C20 C21 C25 176.25(17) . . . . ?
C11 C12 C13 C14 -4.0(2) . . . . ?
C9 C4 C5 C6 179.50(14) . . . . ?
C9 C14 C13 C12 0.7(2) . . . . ?
C5 C4 C9 C14 96.03(17) . . . . ?
C5 C4 C9 C10 -72.49(17) . . . . ?
C5 C6 C7 C8 2.4(2) . . . . ?
C51 Fe1 C1 O2 163.33(10) . . . . ?
C51 Fe1 C1 C3 -14.26(15) . . . . ?
C8 C18 C19 C20 -177.18(14) . . . . ?
C8 C18 C19 C24 3.4(2) . . . . ?
C8 C18 C23 C26 -7.3(2) . . . . ?
C8 C18 C23 C22 177.08(14) . . . . ?
C8 C3 C1 Fe1 -57.4(2) . . . . ?
C8 C3 C1 O2 124.99(13) . . . . ?
C8 C3 C4 C9 -176.46(14) . . . . ?
C8 C3 C4 C5 3.1(2) . . . . ?
C27 C28 C29 C30 -0.3(2) . . . . ?
C27 C32 C42 C43 112.67(18) . . . . ?
C27 C32 C42 C47 -76.3(2) . . . . ?
C27 C32 C31 C30 0.0(2) . . . . ?
C12 C11 C10 C9 1.5(2) . . . . ?
C12 C11 C10 C15 -179.39(15) . . . . ?
C29 C28 C27 C2 178.14(13) . . . . ?
C29 C28 C27 C32 1.5(2) . . . . ?
C23 C18 C19 C20 6.9(2) . . . . ?
C23 C18 C19 C24 -172.56(15) . . . . ?
C23 C18 C8 C3 -63.88(19) . . . . ?
C23 C18 C8 C7 109.81(17) . . . . ?
C23 C22 C21 C20 4.0(3) . . . . ?
C23 C22 C21 C25 -176.11(17) . . . . ?
C34 C33 C28 C27 94.59(19) . . . . ?
C34 C33 C28 C29 -90.71(18) . . . . ?
C34 C33 C38 C37 -1.8(2) . . . . ?
C34 C33 C38 C41 178.98(15) . . . . ?
C38 C33 C28 C27 -88.85(19) . . . . ?
C38 C33 C28 C29 85.85(18) . . . . ?
C38 C33 C34 C39 179.35(15) . . . . ?
C38 C33 C34 C35 1.0(2) . . . . ?
C38 C37 C36 C35 0.8(3) . . . . ?
C38 C37 C36 C40 -177.28(18) . . . . ?
C13 C14 C9 C4 -164.59(14) . . . . ?
C13 C14 C9 C10 3.8(2) . . . . ?
C42 C43 C44 C45 -1.5(2) . . . . ?
C42 C32 C27 C2 -1.3(2) . . . . ?
C42 C32 C27 C28 175.14(14) . . . . ?
C42 C32 C31 C30 -176.73(15) . . . . ?
C42 C47 C46 C45 -1.2(3) . . . . ?
C31 C32 C27 C2 -177.75(14) . . . . ?
C31 C32 C27 C28 -1.3(2) . . . . ?
C31 C32 C42 C43 -70.82(19) . . . . ?
C31 C32 C42 C47 100.23(18) . . . . ?
C46 C45 C44 C43 0.9(2) . . . . ?
C46 C47 C42 C43 0.6(2) . . . . ?
C46 C47 C42 C32 -170.38(15) . . . . ?
C53 Fe1 C1 O2 77.20(15) . . . . ?
C53 Fe1 C1 C3 -100.39(18) . . . . ?
C10 C11 C12 C13 2.8(2) . . . . ?
C10 C11 C12 C16 -177.06(16) . . . . ?
C52 Fe1 C1 O2 -96.67(11) . . . . ?
C52 Fe1 C1 C3 85.74(16) . . . . ?
C49 C45 C44 C43 179.73(16) . . . . ?
C49 C45 C46 C47 -178.38(16) . . . . ?
C17 C14 C9 C4 14.4(2) . . . . ?
C17 C14 C9 C10 -177.23(14) . . . . ?
C17 C14 C13 C12 -178.33(15) . . . . ?
C26 C23 C22 C21 -174.47(16) . . . . ?
C48 C43 C44 C45 177.02(15) . . . . ?
C48 C43 C42 C32 -6.7(2) . . . . ?
C48 C43 C42 C47 -177.79(15) . . . . ?
C37 C36 C35 C34 -1.6(3) . . . . ?
C24 C19 C20 C21 177.94(16) . . . . ?
C39 C34 C35 C36 -177.67(16) . . . . ?
C16 C12 C13 C14 175.92(16) . . . . ?
C50 C47 C42 C43 -179.72(16) . . . . ?
C50 C47 C42 C32 9.3(2) . . . . ?
C50 C47 C46 C45 179.12(17) . . . . ?
C41 C38 C37 C36 -179.87(17) . . . . ?
C40 C36 C35 C34 176.47(17) . . . . ?

loop_
_exptl_oxdiff_crystal_face_indexfrac_h
_exptl_oxdiff_crystal_face_indexfrac_k
_exptl_oxdiff_crystal_face_indexfrac_l
_exptl_oxdiff_crystal_face_x
_exptl_oxdiff_crystal_face_y
_exptl_oxdiff_crystal_face_z
-4.1929 4.8770 -5.3520 0.0140 -0.0360 0.9993
6.2681 2.1295 7.3947 -0.3095 0.7469 -0.5885
-1.8137 -8.1384 -1.6555 0.3200 -0.7696 -0.5526
-6.2802 -1.7216 -7.4355 0.2975 -0.7180 0.6293
-3.5178 5.1532 -5.6677 -0.0876 -0.0351 0.9955
-5.9837 4.2080 -1.4855 0.4641 0.1937 0.8644
-4.7856 -0.7318 6.1437 0.9223 0.3828 -0.0540
3.0947 -5.1356 6.0635 0.1580 0.0644 -0.9853
6.3822 -2.3992 -2.1538 -0.7760 -0.3228 -0.5419
3.1832 2.3120 -7.3526 -0.8589 -0.3561 0.3679
5.1035 5.9908 5.7468 -0.3824 0.9213 -0.0701
